data_7229740
loop_
_publ_author_name
'Wang, Lei'
'Xu, Hongyi'
'Yan, Nana'
'Correll, Sascha'
'Xu, Shutao'
'Guo, Peng'
'Tian, Peng'
'Liu, Zhongmin'

_publ_section_title
;
 Exploring Br\/onsted acids confined in the 10-ring channels of the
 zeolite ferrierite
;
_journal_issue 6
_journal_name_full CrystEngComm
_journal_page_first 699
_journal_paper_doi 10.1039/C7CE01967J
_journal_volume 20
_journal_year 2018
_chemical_formula_moiety 'Al0.17 O9 Si4.33, 0.005(N40), 0.004(N36), 0.025(C40 H40), 0.019'
_chemical_formula_sum 'C1.68 H1.9 Al0.17 N0.34 Na0.17 O9 Si4.33'
_chemical_formula_weight 300.77
_chemical_name_common As_made_FER
_space_group_IT_number 71
_space_group_name_Hall '-I 2 2'
_space_group_name_H-M_alt 'I m m m'
_symmetry_cell_setting orthorhombic
_symmetry_Int_Tables_number 71
_symmetry_space_group_name_Hall '-I 2 2'
_symmetry_space_group_name_H-M 'I m m m'
_audit_update_record
;
2017-11-20 deposited with the CCDC.
2017-12-14 downloaded from the CCDC.
;
_cell_angle_alpha 90
_cell_angle_beta 90
_cell_angle_gamma 90
_cell_formula_units_Z 8
_cell_length_a 18.8501(4)
_cell_length_b 14.1221(3)
_cell_length_c 7.4387(2)
_cell_measurement_temperature 298
_cell_measurement_theta_max 60
_cell_measurement_theta_min 2.5
_cell_volume 1980.20(8)
_computing_structure_refinement Topas
_diffrn_ambient_temperature 298
_diffrn_measurement_device_type Stoe
_diffrn_radiation_probe x-ray
_diffrn_radiation_source 'X-ray tube'
_diffrn_radiation_type "'Cu Kalpha1'"
_diffrn_radiation_wavelength 1.5406
_exptl_absorpt_coefficient_mu 6.617
_exptl_crystal_colour white
_exptl_crystal_density_diffrn 2.018
_exptl_crystal_F_000 1207.7
_pd_proc_ls_prof_R_factor 0.04261
_pd_proc_ls_prof_wR_expected 0.01792
_pd_proc_ls_prof_wR_factor 0.05836
_refine_ls_goodness_of_fit_all 3.256
_refine_ls_hydrogen_treatment mixed
_refine_ls_number_parameters 73
_refine_ls_number_reflns 870
_refine_ls_R_I_factor 0.02280
_refine_ls_shift/su_max 0.001
_cod_data_source_file c7ce01967j2.cif
_cod_data_source_block I
_cod_depositor_comments
;
The following automatic conversions were performed:

'_diffrn_radiation_probe' value 'X-ray' changed to 'x-ray' according
to
/home/data/users/saulius/crontab/automatic-downloads/rss-feeds/RSC/lib/dictionaries/cif_core.dic
dictionary named 'cif_core.dic' version 2.4.2 from 2011-04-26.

Automatic conversion script
Id: cif_fix_values 4973 2017-02-22 13:04:09Z antanas 

 Adding full bibliography for 7229740--7229741.cif.
;
_cod_original_formula_sum 'C1.68 H1.90 Al0.17 N0.34 Na0.17 O9 Si4.33'
_cod_database_code 7229740

loop_
_space_group_symop_id
_space_group_symop_operation_xyz
1 x,y,z
2 -x,-y,z
3 -x,y,-z
4 x,-y,-z
5 -x,-y,-z
6 x,y,-z
7 x,-y,z
8 -x,y,z
9 x+1/2,y+1/2,z+1/2
10 -x+1/2,-y+1/2,z+1/2
11 -x+1/2,y+1/2,-z+1/2
12 x+1/2,-y+1/2,-z+1/2
13 -x+1/2,-y+1/2,-z+1/2
14 x+1/2,y+1/2,-z+1/2
15 x+1/2,-y+1/2,z+1/2
16 -x+1/2,y+1/2,z+1/2

loop_
_atom_site_label
_atom_site_type_symbol
_atom_site_fract_x
_atom_site_fract_y
_atom_site_fract_z
_atom_site_adp_type
_atom_site_U_iso_or_equiv
_atom_site_site_symmetry_multiplicity
_atom_site_occupancy
_atom_site_calc_flag
Si1 Si 0.32420(13) 0.20214(19) 0.2042(4) Uiso 0.0096(6) 16 0.9631 d
Al1 Al 0.32420(13) 0.20214(19) 0.2042(4) Uiso 0.0096(6) 16 0.0369 d
Si2 Si 0.0834(2) 0.2012(3) 0 Uiso 0.0096(6) 8 0.9631 d
Al2 Al 0.0834(2) 0.2012(3) 0 Uiso 0.0096(6) 8 0.0369 d
Si3 Si 0.2733(2) 0 0.2864(6) Uiso 0.0096(6) 8 0.9631 d
Al3 Al 0.2733(2) 0 0.2864(6) Uiso 0.0096(6) 8 0.0369 d
Si4 Si 0.1551(3) 0 0 Uiso 0.0096(6) 4 0.9631 d
Al4 Al 0.1551(3) 0 0 Uiso 0.0096(6) 4 0.0369 d
O1 O 0.3206(3) 0.0919(3) 0.2395(7) Uiso 0.0219(11) 16 1 d
O2 O 0.3870(3) 0.2488(4) 0.3226(6) Uiso 0.0219(11) 16 1 d
O3 O 0.3459(4) 0.2213(5) 0 Uiso 0.0219(11) 8 1 d
O4 O 0.25 0.25 0.25 Uiso 0.0219(11) 8 1 d
O5 O 0.1058(4) 0.0923(6) 0 Uiso 0.0219(11) 8 1 d
O6 O 0 0.2115(8) 0 Uiso 0.0219(11) 4 1 d
O7 O 0.2017(4) 0 0.1766(10) Uiso 0.0219(11) 8 1 d
O8 O 0.2545(6) 0 0.5 Uiso 0.0219(11) 4 1 d
Na Na 0.468(2) -0.053(3) 0.326(4) Uiso 0.058(4) 16 0.0831 d
C1a C 0.511(7) 0.614(3) 0.00(13) Uiso 0.077(5) 8 0.10030(5) d
N1a N 0.511(7) 0.614(3) 0.00(13) Uiso 0.077(5) 8 0.020060(2) d
C2a C 0.442(8) 0.578(4) 0.01(14) Uiso 0.077(5) 16 0.10030(5) d
N2a N 0.442(8) 0.578(4) 0.01(14) Uiso 0.077(5) 16 0.020060(2) d
C3a C 0.569(8) 0.552(4) -0.01(14) Uiso 0.077(5) 16 0.10030(5) d
N3a N 0.569(8) 0.552(4) -0.01(14) Uiso 0.077(5) 16 0.020060(2) d
C4a C 0.431(8) 0.480(5) 0.01(15) Uiso 0.077(5) 16 0.10030(5) d
N4a N 0.431(8) 0.480(5) 0.01(15) Uiso 0.077(5) 16 0.020060(2) d
C5a C 0.558(8) 0.454(4) -0.01(16) Uiso 0.077(5) 16 0.10030(5) d
N5a N 0.558(8) 0.454(4) -0.01(16) Uiso 0.077(5) 16 0.020060(2) d
C6a C 0.489(9) 0.419(3) 0.00(16) Uiso 0.077(5) 8 0.10030(5) d
N6a N 0.489(9) 0.419(3) 0.00(16) Uiso 0.077(5) 8 0.020060(2) d
H1a H 0.520(8) 0.690(3) 0.00(14) Uiso 0.117(8) 8 0.10030(5) d
H2a H 0.398(8) 0.626(6) 0.01(14) Uiso 0.117(8) 16 0.10030(5) d
H3a H 0.623(8) 0.580(6) -0.01(14) Uiso 0.117(8) 16 0.10030(5) d
H4a H 0.377(9) 0.453(7) 0.01(15) Uiso 0.117(8) 16 0.10030(5) d
H5a H 0.602(9) 0.406(6) -0.02(18) Uiso 0.117(8) 16 0.10030(5) d
H6a H 0.480(10) 0.343(3) 0.00(18) Uiso 0.117(8) 8 0.10030(5) d
C1b C 0.986(18) 0.544(5) 0.322(16) Uiso 0.077(5) 16 0.07470(4) d
N1b N 0.986(18) 0.544(5) 0.322(16) Uiso 0.077(5) 16 0.0149(5) d
C2b C 0.99(2) 0.450(6) 0.379(18) Uiso 0.077(5) 16 0.07470(4) d
N2b N 0.99(2) 0.450(6) 0.379(18) Uiso 0.077(5) 16 0.0149(5) d
C3b C 1.00(2) 0.617(7) 0.445(17) Uiso 0.077(5) 8 0.07470(4) d
N3b N 1.00(2) 0.617(7) 0.445(17) Uiso 0.077(5) 8 0.014940(2) d
C4b C 1.00(3) 0.429(9) 0.558(19) Uiso 0.077(5) 8 0.07470(4) d
N4b N 1.00(3) 0.429(9) 0.558(19) Uiso 0.077(5) 8 0.014940(2) d
C5b C 1.01(2) 0.596(10) 0.625(17) Uiso 0.077(5) 16 0.07470(4) d
N5b N 1.01(2) 0.596(10) 0.625(17) Uiso 0.077(5) 16 0.0149(5) d
C6b C 1.01(2) 0.502(12) 0.682(17) Uiso 0.077(5) 16 0.07470(4) d
N6b N 1.01(2) 0.502(12) 0.682(17) Uiso 0.077(5) 16 0.0149(5) d
H1b H 0.975(18) 0.560(7) 0.182(16) Uiso 0.117(8) 16 0.07470(4) d
H2b H 0.98(3) 0.393(6) 0.28(2) Uiso 0.117(8) 16 0.07470(4) d
H3b H 0.99(3) 0.690(6) 0.40(2) Uiso 0.117(8) 16 0.07470(4) d
H4b H 1.01(4) 0.356(10) 0.60(2) Uiso 0.117(8) 16 0.07470(4) d
H5b H 1.02(3) 0.653(13) 0.721(19) Uiso 0.117(8) 16 0.07470(4) d
H6b H 1.03(2) 0.486(16) 0.822(17) Uiso 0.117(8) 16 0.07470(4) d

loop_
_atom_type_symbol
_atom_type_scat_dispersion_real
_atom_type_scat_dispersion_imag
_atom_type_scat_source
C 0.0181 0.0091 'International Tables Vol C tables 4.2.6.8 and 6.1.1.1'
H 0.0000 0.0000 'International Tables Vol C tables 4.2.6.8 and 6.1.1.1'
Al 0.2130 0.2455 'International Tables Vol C tables 4.2.6.8 and 6.1.1.1'
N 0.0311 0.0180 'International Tables Vol C tables 4.2.6.8 and 6.1.1.1'
Na 0.1353 0.1239 'International Tables Vol C tables 4.2.6.8 and 6.1.1.1'
O 0.0492 0.0322 'International Tables Vol C tables 4.2.6.8 and 6.1.1.1'
Si 0.2541 0.3302 'International Tables Vol C tables 4.2.6.8 and 6.1.1.1'

loop_
_geom_angle_atom_site_label_1
_geom_angle_atom_site_label_2
_geom_angle_atom_site_label_3
_geom_angle_site_symmetry_1
_geom_angle_site_symmetry_3
_geom_angle
O1 Si1 O2 . . 110.0(3)
O1 Si1 O3 . . 109.6(4)
O1 Si1 O4 . . 110.2(3)
O2 Si1 O3 . . 105.2(3)
O2 Si1 O4 . . 110.7(3)
O3 Si1 O4 . . 110.9(3)
O1 Al1 O2 . . 110.0(3)
O1 Al1 O3 . . 109.6(4)
O1 Al1 O4 . . 110.2(3)
O2 Al1 O3 . . 105.2(3)
O2 Al1 O4 . . 110.7(3)
O3 Al1 O4 . . 110.9(3)
O2 Si2 O2 10_554 13_555 111.4(4)
O2 Si2 O5 10_554 . 109.5(3)
O2 Si2 O6 10_554 . 107.9(3)
O2 Si2 O5 13_555 . 109.5(3)
O2 Si2 O6 13_555 . 107.9(3)
O5 Si2 O6 . . 110.6(5)
O2 Al2 O2 10_554 13_555 111.4(4)
O2 Al2 O5 10_554 . 109.5(3)
O2 Al2 O6 10_554 . 107.9(3)
O2 Al2 O5 13_555 . 109.5(3)
O2 Al2 O6 13_555 . 107.9(3)
O5 Al2 O6 . . 110.6(5)
O1 Si3 O1 . 7_555 107.2(3)
O1 Si3 O7 . . 111.2(3)
O1 Si3 O8 . . 109.4(3)
O1 Si3 O7 7_555 . 111.2(3)
O1 Si3 O8 7_555 . 109.4(3)
O7 Si3 O8 . . 108.6(5)
O1 Al3 O1 . 7_555 107.2(3)
O1 Al3 O7 . . 111.2(3)
O1 Al3 O8 . . 109.4(3)
O1 Al3 O7 7_555 . 111.2(3)
O1 Al3 O8 7_555 . 109.4(3)
O7 Al3 O8 . . 108.6(5)
O5 Si4 O5 . 4_555 109.0(5)
O5 Si4 O7 . . 108.83(19)
O5 Si4 O7 . 4_555 108.83(19)
O5 Si4 O7 4_555 . 108.83(19)
O5 Si4 O7 4_555 4_555 108.83(19)
O7 Si4 O7 . 4_555 112.5(5)
O5 Al4 O5 . 4_555 109.0(5)
O5 Al4 O7 . . 108.83(19)
O5 Al4 O7 . 4_555 108.83(19)
O5 Al4 O7 4_555 . 108.83(19)
O5 Al4 O7 4_555 4_555 108.83(19)
O7 Al4 O7 . 4_555 112.5(5)
Si1 O1 Si3 . . 148.5(4)
Si1 O1 Al3 . . 148.5(4)
Al1 O1 Si3 . . 148.5(4)
Al1 O1 Al3 . . 148.5(4)
Si1 O2 Si2 . 10_555 152.4(4)
Si1 O2 Al2 . 10_555 152.4(4)
Al1 O2 Si2 . 10_555 152.4(4)
Al1 O2 Al2 . 10_555 152.4(4)
Si1 O3 Si1 . 6_555 144.2(5)
Si1 O3 Al1 . 6_555 144.2(5)
Si1 O3 Al1 6_555 . 144.2(5)
Al1 O3 Al1 . 6_555 144.2(5)
Si1 O4 Si1 . 13_555 180.0(5)
Si1 O4 Al1 . 13_555 180.0(5)
Si1 O4 Al1 13_555 . 180.0(5)
Al1 O4 Al1 . 13_555 180.0(5)
Si2 O5 Si4 . . 159.9(6)
Si2 O5 Al4 . . 159.9(6)
Al2 O5 Si4 . . 159.9(6)
Al2 O5 Al4 . . 159.9(6)
Si2 O6 Si2 . 3_555 169.4(8)
Si2 O6 Al2 . 3_555 169.4(8)
Si2 O6 Al2 3_555 . 169.4(8)
Al2 O6 Al2 . 3_555 169.4(8)
Si3 O7 Si4 . . 155.0(6)
Si3 O7 Al4 . . 155.0(6)
Al3 O7 Si4 . . 155.0(6)
Al3 O7 Al4 . . 155.0(6)
Si3 O8 Si3 . 4_556 154.9(8)
Si3 O8 Al3 . 4_556 154.9(8)
Si3 O8 Al3 4_556 . 154.9(8)
Al3 O8 Al3 . 4_556 154.9(8)
C3A C1A H1A . . 119.661
C5A C3A H3A . . 119.750
C5A C6A H6A . . 119.743
C6A C4A H4A . . 121.179
C4A C2A H2A . . 120.738
C2A C1A H1A . . 120.284

loop_
_geom_bond_atom_site_label_1
_geom_bond_atom_site_label_2
_geom_bond_site_symmetry_2
_geom_bond_distance
Si1 O1 . 1.580(5)
Si1 O2 . 1.616(6)
Si1 O3 . 1.596(4)
Si1 O4 . 1.590(3)
Al1 O1 . 1.580(5)
Al1 O2 . 1.616(6)
Al1 O3 . 1.596(4)
Al1 O4 . 1.590(3)
Si2 O2 10_554 1.597(5)
Si2 O2 13_555 1.597(5)
Si2 O5 . 1.595(9)
Si2 O6 . 1.579(4)
Al2 O2 10_554 1.597(5)
Al2 O2 13_555 1.597(5)
Al2 O5 . 1.595(9)
Al2 O6 . 1.579(4)
Si3 O1 . 1.613(5)
Si3 O1 7_555 1.613(5)
Si3 O7 . 1.578(8)
Si3 O8 . 1.628(5)
Al3 O1 . 1.613(5)
Al3 O1 7_555 1.613(5)
Al3 O7 . 1.578(8)
Al3 O8 . 1.628(5)
Si4 O5 . 1.601(9)
Si4 O5 4_555 1.601(9)
Si4 O7 . 1.580(8)
Si4 O7 4_555 1.580(8)
Al4 O5 . 1.601(9)
Al4 O5 4_555 1.601(9)
Al4 O7 . 1.580(8)
Al4 O7 4_555 1.580(8)
C1a H1a . 1.0866(3)
C2a H2a . 1.0866(3)
C3a H3a . 1.0866(3)
C4a H4a . 1.0866(3)
C5a H5a . 1.0866(3)
C6a H6a . 1.0866(3)
